data_4117253
loop_
_publ_author_name
'Federica Bertini'
'Volodymyr Lyaskovskyy'
'Brian J. J. Timmer'
'Frans J. J. de Kanter'
'Martin Lutz'
'Andreas W. Ehlers'
'J. Chris Slootweg'
'Koop Lammertsma'

_publ_contact_author_address
; Bijvoet Center for Biomolecular Research
  Crystal and Structural Chemistry
  Utrecht University
  Padualaan 8
  3584 CH Utrecht
  The Netherlands
;
_publ_contact_author_email m.lutz@uu.nl
_publ_contact_author_fax '[+31] 30 2533940'
_publ_contact_author_name 'Martin Lutz'
_publ_contact_author_phone '[+31] 30 2533902'
_publ_section_title
;
 Preorganized Frustrated Lewis Pairs
;
_journal_name_full 'Journal of the American Chemical Society'
_journal_page_first 201
_journal_page_last 204
_journal_paper_doi 10.1021/ja210214r
_journal_volume 134
_journal_year 2012
_chemical_formula_moiety 'C26 H39 B N O P'
_chemical_formula_sum 'C26 H39 B N O P'
_chemical_formula_weight 423.36
_chemical_name_systematic
; 
 ? 
;
_space_group_IT_number 14
_symmetry_cell_setting monoclinic
_symmetry_space_group_name_Hall '-P 2ybc'
_symmetry_space_group_name_H-M 'P 1 21/c 1'
_atom_sites_solution_hydrogens geom
_atom_sites_solution_primary direct
_atom_sites_solution_secondary difmap
_audit_creation_method SHELXL-97
_cell_angle_alpha 90.00
_cell_angle_beta 108.1857(11)
_cell_angle_gamma 90.00
_cell_formula_units_Z 4
_cell_length_a 9.0332(3)
_cell_length_b 19.8837(5)
_cell_length_c 16.6632(5)
_cell_measurement_reflns_used 9950
_cell_measurement_temperature 150(2)
_cell_measurement_theta_max 27.49
_cell_measurement_theta_min 2.37
_cell_volume 2843.44(15)
_computing_cell_refinement 'SAINT V7.68A'
_computing_data_collection Apex2
_computing_data_reduction 'SAINT V7.68A, SADABS-2008/1, SQUEEZE'
_computing_structure_refinement 'SHELXL-97 (Sheldrick, 2008)'
_computing_structure_solution 'SHELXS-97 (Sheldrick, 2008)'
_diffrn_ambient_temperature 150(2)
_diffrn_measured_fraction_theta_full 0.997
_diffrn_measured_fraction_theta_max 0.997
_diffrn_measurement_device_type 'Bruker Kappa ApexII'
_diffrn_measurement_method '\f and \w scans'
_diffrn_radiation_monochromator graphite
_diffrn_radiation_source 'fine-focus sealed tube'
_diffrn_radiation_type MoK\a
_diffrn_radiation_wavelength 0.71073
_diffrn_reflns_av_R_equivalents 0.0256
_diffrn_reflns_av_sigmaI/netI 0.0222
_diffrn_reflns_limit_h_max 11
_diffrn_reflns_limit_h_min -11
_diffrn_reflns_limit_k_max 25
_diffrn_reflns_limit_k_min -25
_diffrn_reflns_limit_l_max 21
_diffrn_reflns_limit_l_min -21
_diffrn_reflns_number 34746
_diffrn_reflns_theta_full 27.53
_diffrn_reflns_theta_max 27.53
_diffrn_reflns_theta_min 1.64
_exptl_absorpt_coefficient_mu 0.111
_exptl_absorpt_correction_T_max 0.7456
_exptl_absorpt_correction_T_min 0.7060
_exptl_absorpt_correction_type multi-scan
_exptl_absorpt_process_details SADABS-2008/1
_exptl_crystal_colour colourless
_exptl_crystal_density_diffrn 0.989
_exptl_crystal_description block
_exptl_crystal_F_000 920
_exptl_crystal_size_max 0.29
_exptl_crystal_size_mid 0.25
_exptl_crystal_size_min 0.15
_platon_squeeze_details
;
;
_refine_diff_density_max 0.309
_refine_diff_density_min -0.264
_refine_diff_density_rms 0.036
_refine_ls_extinction_method none
_refine_ls_goodness_of_fit_ref 0.995
_refine_ls_hydrogen_treatment constr
_refine_ls_matrix_type full
_refine_ls_number_parameters 280
_refine_ls_number_reflns 6532
_refine_ls_number_restraints 0
_refine_ls_restrained_S_all 0.995
_refine_ls_R_factor_all 0.0488
_refine_ls_R_factor_gt 0.0378
_refine_ls_shift/su_max 0.000
_refine_ls_shift/su_mean 0.000
_refine_ls_structure_factor_coef Fsqd
_refine_ls_weighting_details 'calc w=1/[\s^2^(Fo^2^)+(0.0423P)^2^+0.8828P] where P=(Fo^2^+2Fc^2^)/3'
_refine_ls_weighting_scheme calc
_refine_ls_wR_factor_gt 0.0904
_refine_ls_wR_factor_ref 0.0940
_reflns_number_gt 5377
_reflns_number_total 6532
_reflns_threshold_expression I>2\s(I)
_cod_data_source_file ja210214r_si_002_1.cif
_cod_data_source_block l0199a
_cod_original_sg_symbol_H-M 'P 21/c'
_cod_database_code 4117253

loop_
_symmetry_equiv_pos_as_xyz
'x, y, z'
'-x, y+1/2, -z+1/2'
'-x, -y, -z'
'x, -y-1/2, z-1/2'

loop_
_atom_site_label
_atom_site_type_symbol
_atom_site_fract_x
_atom_site_fract_y
_atom_site_fract_z
_atom_site_U_iso_or_equiv
_atom_site_adp_type
_atom_site_occupancy
_atom_site_symmetry_multiplicity
_atom_site_calc_flag
_atom_site_refinement_flags
P1 P 0.73684(3) 0.120116(15) 0.242191(18) 0.02121(8) Uani 1 1 d .
O1 O 0.83417(10) 0.10126(4) 0.11252(5) 0.02666(19) Uani 1 1 d .
N1 N 0.86750(11) 0.00779(5) 0.20239(6) 0.0231(2) Uani 1 1 d .
C1 C 0.71370(14) 0.19484(6) 0.18053(7) 0.0258(2) Uani 1 1 d .
H1A H 0.6025 0.2078 0.1585 0.031 Uiso 1 1 calc R
H1B H 0.7731 0.2324 0.2147 0.031 Uiso 1 1 calc R
C2 C 0.87485(14) 0.13334(7) 0.34910(7) 0.0282(3) Uani 1 1 d .
C3 C 0.81068(18) 0.18736(9) 0.39513(9) 0.0464(4) Uani 1 1 d .
H3A H 0.7176 0.1701 0.4065 0.070 Uiso 1 1 calc R
H3B H 0.7835 0.2276 0.3597 0.070 Uiso 1 1 calc R
H3C H 0.8900 0.1988 0.4486 0.070 Uiso 1 1 calc R
C4 C 1.02659(15) 0.15854(8) 0.33583(9) 0.0410(3) Uani 1 1 d .
H4A H 1.1032 0.1685 0.3907 0.061 Uiso 1 1 calc R
H4B H 1.0052 0.1994 0.3012 0.061 Uiso 1 1 calc R
H4C H 1.0680 0.1237 0.3071 0.061 Uiso 1 1 calc R
C5 C 0.90930(18) 0.06854(8) 0.40107(9) 0.0420(3) Uani 1 1 d .
H5A H 0.9977 0.0759 0.4522 0.063 Uiso 1 1 calc R
H5B H 0.9348 0.0326 0.3674 0.063 Uiso 1 1 calc R
H5C H 0.8174 0.0556 0.4169 0.063 Uiso 1 1 calc R
C6 C 0.54557(13) 0.08125(6) 0.23225(7) 0.0270(3) Uani 1 1 d .
C7 C 0.44312(15) 0.12997(7) 0.26278(9) 0.0374(3) Uani 1 1 d .
H7A H 0.4358 0.1729 0.2329 0.056 Uiso 1 1 calc R
H7B H 0.4893 0.1375 0.3236 0.056 Uiso 1 1 calc R
H7C H 0.3387 0.1107 0.2514 0.056 Uiso 1 1 calc R
C8 C 0.47056(15) 0.06774(8) 0.13703(8) 0.0364(3) Uani 1 1 d .
H8A H 0.3640 0.0512 0.1266 0.055 Uiso 1 1 calc R
H8B H 0.5318 0.0339 0.1185 0.055 Uiso 1 1 calc R
H8C H 0.4682 0.1095 0.1055 0.055 Uiso 1 1 calc R
C9 C 0.56305(16) 0.01450(7) 0.28026(9) 0.0371(3) Uani 1 1 d .
H9A H 0.4625 -0.0089 0.2643 0.056 Uiso 1 1 calc R
H9B H 0.5974 0.0233 0.3412 0.056 Uiso 1 1 calc R
H9C H 0.6404 -0.0136 0.2660 0.056 Uiso 1 1 calc R
C10 C 0.93615(13) 0.21926(6) 0.10201(7) 0.0252(2) Uani 1 1 d .
C11 C 0.96199(16) 0.28543(7) 0.12931(8) 0.0334(3) Uani 1 1 d .
H11 H 0.8904 0.3062 0.1529 0.040 Uiso 1 1 calc R
C12 C 1.08942(18) 0.32251(8) 0.12340(9) 0.0438(4) Uani 1 1 d .
H12 H 1.1033 0.3677 0.1426 0.053 Uiso 1 1 calc R
C13 C 1.19492(16) 0.29332(9) 0.08959(9) 0.0453(4) Uani 1 1 d .
H13 H 1.2821 0.3182 0.0856 0.054 Uiso 1 1 calc R
C14 C 1.17320(17) 0.22789(8) 0.06160(11) 0.0478(4) Uani 1 1 d .
H14 H 1.2452 0.2075 0.0380 0.057 Uiso 1 1 calc R
C15 C 1.04628(16) 0.19186(7) 0.06795(10) 0.0394(3) Uani 1 1 d .
H15 H 1.0333 0.1467 0.0484 0.047 Uiso 1 1 calc R
C16 C 0.65212(14) 0.18224(6) 0.00934(8) 0.0260(2) Uani 1 1 d .
C17 C 0.53266(15) 0.22936(7) -0.00965(9) 0.0348(3) Uani 1 1 d .
H17 H 0.5232 0.2582 0.0339 0.042 Uiso 1 1 calc R
C18 C 0.42639(16) 0.23575(9) -0.09023(10) 0.0491(4) Uani 1 1 d .
H18 H 0.3455 0.2683 -0.1005 0.059 Uiso 1 1 calc R
C19 C 0.4374(2) 0.19554(9) -0.15485(10) 0.0553(5) Uani 1 1 d .
H19 H 0.3653 0.2000 -0.2100 0.066 Uiso 1 1 calc R
C20 C 0.5549(3) 0.14845(9) -0.13847(10) 0.0623(5) Uani 1 1 d .
H20 H 0.5645 0.1203 -0.1827 0.075 Uiso 1 1 calc R
C21 C 0.6593(2) 0.14189(8) -0.05790(9) 0.0478(4) Uani 1 1 d .
H21 H 0.7387 0.1087 -0.0480 0.057 Uiso 1 1 calc R
C22 C 0.82763(12) 0.06789(6) 0.17980(7) 0.0211(2) Uani 1 1 d .
C23 C 0.93047(14) -0.03601(6) 0.14832(8) 0.0260(2) Uani 1 1 d .
C24 C 0.80514(18) -0.04756(7) 0.06332(8) 0.0385(3) Uani 1 1 d .
H24A H 0.7127 -0.0674 0.0728 0.058 Uiso 1 1 calc R
H24B H 0.8452 -0.0782 0.0289 0.058 Uiso 1 1 calc R
H24C H 0.7772 -0.0045 0.0338 0.058 Uiso 1 1 calc R
C25 C 1.07827(17) -0.00566(7) 0.13794(11) 0.0410(3) Uani 1 1 d .
H25A H 1.0525 0.0363 0.1057 0.062 Uiso 1 1 calc R
H25B H 1.1247 -0.0375 0.1078 0.062 Uiso 1 1 calc R
H25C H 1.1526 0.0037 0.1937 0.062 Uiso 1 1 calc R
C26 C 0.97037(18) -0.10312(7) 0.19406(9) 0.0375(3) Uani 1 1 d .
H26A H 1.0494 -0.0961 0.2491 0.056 Uiso 1 1 calc R
H26B H 1.0110 -0.1340 0.1602 0.056 Uiso 1 1 calc R
H26C H 0.8764 -0.1224 0.2024 0.056 Uiso 1 1 calc R
B1 B 0.78322(15) 0.17609(7) 0.10128(8) 0.0236(3) Uani 1 1 d .

loop_
_atom_site_aniso_label
_atom_site_aniso_U_11
_atom_site_aniso_U_22
_atom_site_aniso_U_33
_atom_site_aniso_U_23
_atom_site_aniso_U_13
_atom_site_aniso_U_12
P1 0.02061(14) 0.02616(16) 0.01885(14) -0.00361(11) 0.00906(11) -0.00173(11)
O1 0.0371(5) 0.0248(4) 0.0242(4) 0.0034(3) 0.0184(4) 0.0067(3)
N1 0.0239(5) 0.0258(5) 0.0216(5) -0.0007(4) 0.0101(4) -0.0010(4)
C1 0.0298(6) 0.0254(6) 0.0257(6) -0.0017(5) 0.0140(5) 0.0019(5)
C2 0.0248(6) 0.0376(7) 0.0217(6) -0.0069(5) 0.0067(5) -0.0023(5)
C3 0.0439(8) 0.0624(10) 0.0290(7) -0.0213(7) 0.0058(6) 0.0074(7)
C4 0.0263(6) 0.0560(9) 0.0378(7) -0.0075(7) 0.0060(6) -0.0116(6)
C5 0.0431(8) 0.0515(9) 0.0259(6) 0.0027(6) 0.0030(6) -0.0024(7)
C6 0.0222(5) 0.0351(7) 0.0262(6) -0.0056(5) 0.0114(5) -0.0055(5)
C7 0.0287(6) 0.0462(8) 0.0440(8) -0.0087(6) 0.0209(6) -0.0030(6)
C8 0.0247(6) 0.0552(9) 0.0282(6) -0.0095(6) 0.0066(5) -0.0082(6)
C9 0.0351(7) 0.0390(8) 0.0422(8) -0.0003(6) 0.0191(6) -0.0100(6)
C10 0.0244(6) 0.0316(6) 0.0200(5) 0.0055(5) 0.0073(4) 0.0028(5)
C11 0.0372(7) 0.0387(7) 0.0272(6) -0.0058(5) 0.0141(5) -0.0087(6)
C12 0.0498(9) 0.0514(9) 0.0305(7) -0.0062(6) 0.0128(6) -0.0238(7)
C13 0.0289(7) 0.0697(11) 0.0362(8) 0.0151(7) 0.0084(6) -0.0117(7)
C14 0.0364(8) 0.0547(10) 0.0621(10) 0.0236(8) 0.0297(7) 0.0121(7)
C15 0.0406(7) 0.0348(7) 0.0528(9) 0.0121(6) 0.0290(7) 0.0087(6)
C16 0.0279(6) 0.0240(6) 0.0275(6) 0.0011(5) 0.0105(5) -0.0046(5)
C17 0.0283(6) 0.0437(8) 0.0353(7) 0.0088(6) 0.0142(5) 0.0034(6)
C18 0.0255(7) 0.0704(11) 0.0492(9) 0.0259(8) 0.0083(6) 0.0012(7)
C19 0.0534(10) 0.0613(11) 0.0357(8) 0.0138(8) -0.0085(7) -0.0291(8)
C20 0.1063(15) 0.0381(9) 0.0297(8) -0.0055(7) 0.0025(9) -0.0132(9)
C21 0.0757(11) 0.0330(8) 0.0293(7) -0.0029(6) 0.0088(7) 0.0093(7)
C22 0.0201(5) 0.0262(6) 0.0185(5) -0.0028(4) 0.0081(4) -0.0020(4)
C23 0.0320(6) 0.0224(6) 0.0279(6) 0.0009(5) 0.0156(5) 0.0033(5)
C24 0.0532(8) 0.0337(7) 0.0291(7) -0.0061(5) 0.0136(6) 0.0051(6)
C25 0.0403(8) 0.0323(7) 0.0636(10) 0.0055(7) 0.0353(7) 0.0067(6)
C26 0.0488(8) 0.0268(7) 0.0409(8) 0.0065(6) 0.0199(6) 0.0064(6)
B1 0.0276(6) 0.0232(7) 0.0229(6) -0.0004(5) 0.0122(5) 0.0034(5)

loop_
_atom_type_symbol
_atom_type_description
_atom_type_scat_dispersion_real
_atom_type_scat_dispersion_imag
_atom_type_scat_source
C C 0.0033 0.0016 'International Tables Vol C Tables 4.2.6.8 and 6.1.1.4'
H H 0.0000 0.0000 'International Tables Vol C Tables 4.2.6.8 and 6.1.1.4'
B B 0.0013 0.0007 'International Tables Vol C Tables 4.2.6.8 and 6.1.1.4'
N N 0.0061 0.0033 'International Tables Vol C Tables 4.2.6.8 and 6.1.1.4'
O O 0.0106 0.0060 'International Tables Vol C Tables 4.2.6.8 and 6.1.1.4'
P P 0.1023 0.0942 'International Tables Vol C Tables 4.2.6.8 and 6.1.1.4'

loop_
_geom_angle_atom_site_label_1
_geom_angle_atom_site_label_2
_geom_angle_atom_site_label_3
_geom_angle
C1 P1 C22 97.93(5)
C1 P1 C2 111.10(6)
C22 P1 C2 109.92(5)
C1 P1 C6 110.98(6)
C22 P1 C6 106.42(5)
C2 P1 C6 118.40(6)
C22 O1 B1 119.64(9)
C22 N1 C23 119.85(9)
B1 C1 P1 105.32(8)
B1 C1 H1A 110.7
P1 C1 H1A 110.7
B1 C1 H1B 110.7
P1 C1 H1B 110.7
H1A C1 H1B 108.8
C5 C2 C3 110.39(11)
C5 C2 C4 108.83(11)
C3 C2 C4 109.65(12)
C5 C2 P1 112.52(9)
C3 C2 P1 109.58(9)
C4 C2 P1 105.73(8)
C2 C3 H3A 109.5
C2 C3 H3B 109.5
H3A C3 H3B 109.5
C2 C3 H3C 109.5
H3A C3 H3C 109.5
H3B C3 H3C 109.5
C2 C4 H4A 109.5
C2 C4 H4B 109.5
H4A C4 H4B 109.5
C2 C4 H4C 109.5
H4A C4 H4C 109.5
H4B C4 H4C 109.5
C2 C5 H5A 109.5
C2 C5 H5B 109.5
H5A C5 H5B 109.5
C2 C5 H5C 109.5
H5A C5 H5C 109.5
H5B C5 H5C 109.5
C9 C6 C7 110.41(10)
C9 C6 C8 109.09(11)
C7 C6 C8 109.56(11)
C9 C6 P1 111.93(9)
C7 C6 P1 110.47(9)
C8 C6 P1 105.24(8)
C6 C7 H7A 109.5
C6 C7 H7B 109.5
H7A C7 H7B 109.5
C6 C7 H7C 109.5
H7A C7 H7C 109.5
H7B C7 H7C 109.5
C6 C8 H8A 109.5
C6 C8 H8B 109.5
H8A C8 H8B 109.5
C6 C8 H8C 109.5
H8A C8 H8C 109.5
H8B C8 H8C 109.5
C6 C9 H9A 109.5
C6 C9 H9B 109.5
H9A C9 H9B 109.5
C6 C9 H9C 109.5
H9A C9 H9C 109.5
H9B C9 H9C 109.5
C11 C10 C15 115.69(12)
C11 C10 B1 124.02(11)
C15 C10 B1 120.12(11)
C10 C11 C12 122.38(13)
C10 C11 H11 118.8
C12 C11 H11 118.8
C13 C12 C11 119.82(14)
C13 C12 H12 120.1
C11 C12 H12 120.1
C14 C13 C12 119.57(13)
C14 C13 H13 120.2
C12 C13 H13 120.2
C13 C14 C15 119.86(14)
C13 C14 H14 120.1
C15 C14 H14 120.1
C14 C15 C10 122.67(14)
C14 C15 H15 118.7
C10 C15 H15 118.7
C17 C16 C21 115.61(12)
C17 C16 B1 123.52(11)
C21 C16 B1 120.76(11)
C16 C17 C18 122.31(14)
C16 C17 H17 118.8
C18 C17 H17 118.8
C19 C18 C17 120.51(15)
C19 C18 H18 119.7
C17 C18 H18 119.7
C18 C19 C20 118.81(14)
C18 C19 H19 120.6
C20 C19 H19 120.6
C19 C20 C21 120.35(16)
C19 C20 H20 119.8
C21 C20 H20 119.8
C20 C21 C16 122.40(16)
C20 C21 H21 118.8
C16 C21 H21 118.8
N1 C22 O1 129.84(10)
N1 C22 P1 120.01(8)
O1 C22 P1 110.08(8)
N1 C23 C26 106.57(10)
N1 C23 C25 110.56(10)
C26 C23 C25 108.97(11)
N1 C23 C24 109.65(10)
C26 C23 C24 108.85(11)
C25 C23 C24 112.08(11)
C23 C24 H24A 109.5
C23 C24 H24B 109.5
H24A C24 H24B 109.5
C23 C24 H24C 109.5
H24A C24 H24C 109.5
H24B C24 H24C 109.5
C23 C25 H25A 109.5
C23 C25 H25B 109.5
H25A C25 H25B 109.5
C23 C25 H25C 109.5
H25A C25 H25C 109.5
H25B C25 H25C 109.5
C23 C26 H26A 109.5
C23 C26 H26B 109.5
H26A C26 H26B 109.5
C23 C26 H26C 109.5
H26A C26 H26C 109.5
H26B C26 H26C 109.5
O1 B1 C16 106.73(9)
O1 B1 C10 106.66(9)
C16 B1 C10 109.63(9)
O1 B1 C1 106.79(9)
C16 B1 C1 112.68(9)
C10 B1 C1 113.88(10)

loop_
_geom_bond_atom_site_label_1
_geom_bond_atom_site_label_2
_geom_bond_distance
P1 C1 1.7812(12)
P1 C22 1.8341(11)
P1 C2 1.8468(12)
P1 C6 1.8524(12)
O1 C22 1.3198(13)
O1 B1 1.5514(15)
N1 C22 1.2708(15)
N1 C23 1.4878(14)
C1 B1 1.6719(16)
C1 H1A 0.9900
C1 H1B 0.9900
C2 C5 1.5293(19)
C2 C3 1.5347(18)
C2 C4 1.5389(17)
C3 H3A 0.9800
C3 H3B 0.9800
C3 H3C 0.9800
C4 H4A 0.9800
C4 H4B 0.9800
C4 H4C 0.9800
C5 H5A 0.9800
C5 H5B 0.9800
C5 H5C 0.9800
C6 C9 1.5322(19)
C6 C7 1.5322(17)
C6 C8 1.5419(17)
C7 H7A 0.9800
C7 H7B 0.9800
C7 H7C 0.9800
C8 H8A 0.9800
C8 H8B 0.9800
C8 H8C 0.9800
C9 H9A 0.9800
C9 H9B 0.9800
C9 H9C 0.9800
C10 C11 1.3878(18)
C10 C15 1.4004(17)
C10 B1 1.6232(17)
C11 C12 1.3961(18)
C11 H11 0.9500
C12 C13 1.377(2)
C12 H12 0.9500
C13 C14 1.375(2)
C13 H13 0.9500
C14 C15 1.384(2)
C14 H14 0.9500
C15 H15 0.9500
C16 C17 1.3890(18)
C16 C21 1.3959(18)
C16 B1 1.6223(18)
C17 C18 1.391(2)
C17 H17 0.9500
C18 C19 1.370(3)
C18 H18 0.9500
C19 C20 1.377(3)
C19 H19 0.9500
C20 C21 1.385(2)
C20 H20 0.9500
C21 H21 0.9500
C23 C26 1.5231(17)
C23 C25 1.5234(17)
C23 C24 1.5296(18)
C24 H24A 0.9800
C24 H24B 0.9800
C24 H24C 0.9800
C25 H25A 0.9800
C25 H25B 0.9800
C25 H25C 0.9800
C26 H26A 0.9800
C26 H26B 0.9800
C26 H26C 0.9800

loop_
_geom_torsion_atom_site_label_1
_geom_torsion_atom_site_label_2
_geom_torsion_atom_site_label_3
_geom_torsion_atom_site_label_4
_geom_torsion
C22 P1 C1 B1 0.81(9)
C2 P1 C1 B1 115.80(8)
C6 P1 C1 B1 -110.24(8)
C1 P1 C2 C5 -174.64(9)
C22 P1 C2 C5 -67.34(10)
C6 P1 C2 C5 55.19(11)
C1 P1 C2 C3 62.14(11)
C22 P1 C2 C3 169.43(10)
C6 P1 C2 C3 -68.03(12)
C1 P1 C2 C4 -55.96(10)
C22 P1 C2 C4 51.34(10)
C6 P1 C2 C4 173.87(9)
C1 P1 C6 C9 176.37(9)
C22 P1 C6 C9 70.88(10)
C2 P1 C6 C9 -53.40(11)
C1 P1 C6 C7 -60.15(10)
C22 P1 C6 C7 -165.65(9)
C2 P1 C6 C7 70.07(11)
C1 P1 C6 C8 58.01(10)
C22 P1 C6 C8 -47.48(10)
C2 P1 C6 C8 -171.76(8)
C15 C10 C11 C12 -0.04(19)
B1 C10 C11 C12 -175.31(12)
C10 C11 C12 C13 -0.1(2)
C11 C12 C13 C14 0.3(2)
C12 C13 C14 C15 -0.3(2)
C13 C14 C15 C10 0.1(2)
C11 C10 C15 C14 0.0(2)
B1 C10 C15 C14 175.50(13)
C21 C16 C17 C18 0.38(19)
B1 C16 C17 C18 176.68(12)
C16 C17 C18 C19 -0.7(2)
C17 C18 C19 C20 0.4(2)
C18 C19 C20 C21 0.3(3)
C19 C20 C21 C16 -0.7(3)
C17 C16 C21 C20 0.3(2)
B1 C16 C21 C20 -176.09(15)
C23 N1 C22 O1 -0.98(18)
C23 N1 C22 P1 175.57(8)
B1 O1 C22 N1 -177.67(11)
B1 O1 C22 P1 5.51(12)
C1 P1 C22 N1 179.23(9)
C2 P1 C22 N1 63.30(11)
C6 P1 C22 N1 -66.07(10)
C1 P1 C22 O1 -3.60(9)
C2 P1 C22 O1 -119.52(8)
C6 P1 C22 O1 111.11(8)
C22 N1 C23 C26 178.49(11)
C22 N1 C23 C25 60.21(14)
C22 N1 C23 C24 -63.86(14)
C22 O1 B1 C16 -125.61(10)
C22 O1 B1 C10 117.25(10)
C22 O1 B1 C1 -4.86(14)
C17 C16 B1 O1 150.59(11)
C21 C16 B1 O1 -33.29(15)
C17 C16 B1 C10 -94.26(13)
C21 C16 B1 C10 81.86(15)
C17 C16 B1 C1 33.68(16)
C21 C16 B1 C1 -150.19(12)
C11 C10 B1 O1 -151.23(11)
C15 C10 B1 O1 33.70(14)
C11 C10 B1 C16 93.57(13)
C15 C10 B1 C16 -81.50(14)
C11 C10 B1 C1 -33.70(16)
C15 C10 B1 C1 151.23(11)
P1 C1 B1 O1 1.68(11)
P1 C1 B1 C16 118.55(9)
P1 C1 B1 C10 -115.77(9)

loop_
_platon_squeeze_void_nr
_platon_squeeze_void_average_x
_platon_squeeze_void_average_y
_platon_squeeze_void_average_z
_platon_squeeze_void_volume
_platon_squeeze_void_count_electrons
_platon_squeeze_void_content
1 0.500 1.000 0.500 223 52 ' '
2 0.500 0.500 1.000 223 52 ' '
